data_4330966
loop_
_publ_author_name
'Maria Barsukova-Stuckart'
'Luis F. Piedra-Garza'
'Bimersha Gautam'
'Gabriela Alfaro-Espinoza'
'Natalya V. Izarova'
'Abhishek Banerjee'
'Bassem S. Bassil'
'Matthias S. Ullrich'
'Hans J. Breunig'
'Cristian Silvestru'
'Ulrich Kortz'

_publ_contact_author_address
;
Jacobs University, School of Engineering and Science, 
P.O. Box 750 561, 28725 Bremen, Germany
;
_publ_contact_author_email u.kortz@jacobs-university.de
_publ_contact_author_name 'Ulrich Kortz'
_publ_section_title
;
 Synthesis and Biological Activity of Organoantimony(III)-Containing
 Heteropolytungstates
;
_journal_name_full 'Inorganic Chemistry'
_journal_page_first 12015
_journal_page_last 12022
_journal_paper_doi 10.1021/ic301892s
_journal_volume 51
_journal_year 2012
_chemical_formula_sum 'C24 H108 Ge2 N12 O88 Sb4 W18'
_chemical_formula_weight 5914.70
_chemical_name_systematic
; 
 ? 
;
_space_group_IT_number 2
_symmetry_cell_setting triclinic
_symmetry_space_group_name_Hall '-P 1'
_symmetry_space_group_name_H-M 'P -1'
_atom_sites_solution_hydrogens geom
_atom_sites_solution_primary direct
_atom_sites_solution_secondary difmap
_audit_creation_method SHELXL-97
_cell_angle_alpha 74.469(3)
_cell_angle_beta 77.786(3)
_cell_angle_gamma 88.189(3)
_cell_formula_units_Z 2
_cell_length_a 13.8872(10)
_cell_length_b 17.9325(14)
_cell_length_c 20.7047(14)
_cell_measurement_reflns_used 7907
_cell_measurement_temperature 173(2)
_cell_measurement_theta_max 25.12
_cell_measurement_theta_min 3.00
_cell_volume 4853.7(6)
_computing_cell_refinement 'Bruker SAINT'
_computing_data_collection 'Bruker APEX2'
_computing_data_reduction 'Bruker SAINT'
_computing_molecular_graphics 'Bruker SHELXTL'
_computing_publication_material 'Bruker SHELXTL'
_computing_structure_refinement 'SHELXL-97 (Sheldrick, 2008)'
_computing_structure_solution 'SHELXS-97 (Sheldrick, 2008)'
_diffrn_ambient_temperature 173(2)
_diffrn_measured_fraction_theta_full 0.993
_diffrn_measured_fraction_theta_max 0.993
_diffrn_measurement_device_type 'Bruker APEX-II CCD'
_diffrn_measurement_method '\f and \w scans'
_diffrn_radiation_monochromator graphite
_diffrn_radiation_source 'fine-focus sealed tube'
_diffrn_radiation_type MoK\a
_diffrn_radiation_wavelength 0.71073
_diffrn_reflns_av_R_equivalents 0.1202
_diffrn_reflns_av_sigmaI/netI 0.0827
_diffrn_reflns_limit_h_max 16
_diffrn_reflns_limit_h_min -16
_diffrn_reflns_limit_k_max 21
_diffrn_reflns_limit_k_min -21
_diffrn_reflns_limit_l_max 20
_diffrn_reflns_limit_l_min -24
_diffrn_reflns_number 117644
_diffrn_reflns_theta_full 24.71
_diffrn_reflns_theta_max 24.71
_diffrn_reflns_theta_min 3.41
_exptl_absorpt_coefficient_mu 23.054
_exptl_absorpt_correction_T_max 0.2205
_exptl_absorpt_correction_T_min 0.0458
_exptl_absorpt_correction_type multi-scan
_exptl_absorpt_process_details SADABS
_exptl_crystal_density_diffrn 4.047
_exptl_crystal_description plate
_exptl_crystal_F_000 5280
_exptl_crystal_size_max 0.35
_exptl_crystal_size_mid 0.14
_exptl_crystal_size_min 0.09
_refine_diff_density_max 2.689
_refine_diff_density_min -2.188
_refine_diff_density_rms 0.412
_refine_ls_extinction_method none
_refine_ls_goodness_of_fit_ref 1.004
_refine_ls_hydrogen_treatment constr
_refine_ls_matrix_type full
_refine_ls_number_parameters 629
_refine_ls_number_reflns 16429
_refine_ls_number_restraints 0
_refine_ls_restrained_S_all 1.004
_refine_ls_R_factor_all 0.1116
_refine_ls_R_factor_gt 0.0549
_refine_ls_shift/su_max 0.001
_refine_ls_shift/su_mean 0.000
_refine_ls_structure_factor_coef Fsqd
_refine_ls_weighting_details 'calc w=1/[\s^2^(Fo^2^)+(0.0700P)^2^+190.0000P] where P=(Fo^2^+2Fc^2^)/3'
_refine_ls_weighting_scheme calc
_refine_ls_wR_factor_gt 0.1284
_refine_ls_wR_factor_ref 0.1667
_reflns_number_gt 10211
_reflns_number_total 16429
_reflns_threshold_expression >2sigma(I)
_cod_data_source_file ic301892s_si_002_1.cif
_cod_data_source_block 1516lp
_cod_database_code 4330966

loop_
_symmetry_equiv_pos_as_xyz
'x, y, z'
'-x, -y, -z'

loop_
_atom_site_label
_atom_site_type_symbol
_atom_site_fract_x
_atom_site_fract_y
_atom_site_fract_z
_atom_site_U_iso_or_equiv
_atom_site_adp_type
_atom_site_occupancy
_atom_site_symmetry_multiplicity
_atom_site_calc_flag
_atom_site_refinement_flags
Ge1 Ge 0.53505(17) 0.63225(15) 0.08117(11) 0.0252(6) Uani 1 1 d .
Ge2 Ge 0.02843(17) 1.14745(14) 0.56278(11) 0.0227(5) Uani 1 1 d .
Sb1 Sb 0.15878(12) 0.91215(10) 0.57819(8) 0.0325(4) Uani 1 1 d .
Sb2 Sb 0.66245(12) 0.40005(10) 0.07007(8) 0.0328(4) Uani 1 1 d .
Sb3 Sb -0.21350(12) 0.96614(11) 0.59513(8) 0.0345(4) Uani 1 1 d .
Sb4 Sb 0.29030(12) 0.46219(11) 0.09574(8) 0.0350(4) Uani 1 1 d .
W1 W 0.36071(7) 0.53295(7) 0.22703(5) 0.0327(3) Uani 1 1 d .
W2 W 0.11757(7) 1.02404(6) 0.70069(5) 0.0308(2) Uani 1 1 d .
W3 W -0.04329(8) 1.26289(6) 0.41478(5) 0.0317(2) Uani 1 1 d .
W4 W 0.69549(7) 0.73015(6) -0.07356(5) 0.0331(3) Uani 1 1 d .
W5 W 0.27621(7) 1.09889(6) 0.55712(5) 0.0314(3) Uani 1 1 d .
W6 W 0.62817(7) 0.49173(7) 0.20777(5) 0.0320(3) Uani 1 1 d .
W7 W -0.22494(7) 1.17607(6) 0.57913(5) 0.0294(2) Uani 1 1 d .
W8 W 0.78179(7) 0.58077(7) 0.06639(5) 0.0320(3) Uani 1 1 d .
W9 W 0.28057(7) 0.66262(7) 0.10471(5) 0.0328(3) Uani 1 1 d .
W10 W 0.19363(7) 1.22953(6) 0.40479(5) 0.0313(2) Uani 1 1 d .
W11 W 0.02447(7) 1.22044(6) 0.70874(5) 0.0331(3) Uani 1 1 d .
W12 W 0.69819(8) 0.77087(7) 0.09573(5) 0.0373(3) Uani 1 1 d .
W13 W 0.45865(8) 0.81171(7) 0.11250(5) 0.0383(3) Uani 1 1 d .
W14 W 0.53570(8) 0.68079(7) 0.23883(5) 0.0367(3) Uani 1 1 d .
W15 W -0.14958(7) 1.06410(6) 0.71283(5) 0.0310(3) Uani 1 1 d .
W16 W 0.18901(8) 1.29651(7) 0.56296(5) 0.0348(3) Uani 1 1 d .
W17 W -0.04971(8) 1.33390(6) 0.57110(5) 0.0329(3) Uani 1 1 d .
W18 W 0.45885(8) 0.76710(7) -0.05565(5) 0.0359(3) Uani 1 1 d .
C1 C 0.7740(10) 0.3155(9) 0.0896(8) 0.032(6) Uiso 1 1 d G
C2 C 0.7502(10) 0.2516(10) 0.1460(8) 0.040(6) Uiso 1 1 d G
H2A H 0.6859 0.2455 0.1742 0.048 Uiso 1 1 calc R
C3 C 0.8206(13) 0.1965(9) 0.1613(8) 0.055(8) Uiso 1 1 d G
H3A H 0.8044 0.1528 0.1998 0.066 Uiso 1 1 calc R
C4 C 0.9148(12) 0.2054(10) 0.1201(9) 0.065(9) Uiso 1 1 d G
H4A H 0.9629 0.1678 0.1305 0.078 Uiso 1 1 calc R
C5 C 0.9386(9) 0.2693(11) 0.0636(8) 0.044(7) Uiso 1 1 d G
H5A H 1.0030 0.2754 0.0355 0.053 Uiso 1 1 calc R
C6 C 0.8682(11) 0.3244(9) 0.0484(7) 0.044(7) Uiso 1 1 d G
H6A H 0.8845 0.3681 0.0098 0.053 Uiso 1 1 calc R
C7 C 0.1389(9) 0.4287(10) 0.1371(8) 0.029(5) Uiso 1 1 d G
C8 C 0.1140(11) 0.3697(10) 0.1974(8) 0.047(7) Uiso 1 1 d G
H8A H 0.1626 0.3499 0.2232 0.057 Uiso 1 1 calc R
C9 C 0.0181(13) 0.3396(10) 0.2199(8) 0.059(8) Uiso 1 1 d G
H9A H 0.0011 0.2993 0.2611 0.071 Uiso 1 1 calc R
C10 C -0.0530(10) 0.3686(11) 0.1821(9) 0.053(8) Uiso 1 1 d G
H10A H -0.1186 0.3480 0.1975 0.063 Uiso 1 1 calc R
C11 C -0.0281(11) 0.4276(11) 0.1218(9) 0.058(8) Uiso 1 1 d G
H11A H -0.0767 0.4475 0.0960 0.070 Uiso 1 1 calc R
C12 C 0.0678(12) 0.4577(9) 0.0993(7) 0.045(7) Uiso 1 1 d G
H12A H 0.0848 0.4981 0.0581 0.054 Uiso 1 1 calc R
C13 C -0.3656(9) 0.9363(11) 0.6432(8) 0.040(6) Uiso 1 1 d G
C14 C -0.3902(11) 0.8900(11) 0.7102(8) 0.050(7) Uiso 1 1 d G
H14A H -0.3398 0.8693 0.7340 0.059 Uiso 1 1 calc R
C15 C -0.4886(13) 0.8739(11) 0.7424(7) 0.056(8) Uiso 1 1 d G
H15A H -0.5055 0.8422 0.7882 0.067 Uiso 1 1 calc R
C16 C -0.5624(9) 0.9042(12) 0.7076(9) 0.061(9) Uiso 1 1 d G
H16A H -0.6297 0.8932 0.7296 0.073 Uiso 1 1 calc R
C17 C -0.5378(10) 0.9506(11) 0.6406(9) 0.052(8) Uiso 1 1 d G
H17A H -0.5882 0.9713 0.6168 0.063 Uiso 1 1 calc R
C18 C -0.4394(12) 0.9666(10) 0.6084(7) 0.041(7) Uiso 1 1 d G
H18A H -0.4225 0.9983 0.5626 0.049 Uiso 1 1 calc R
C19 C 0.2740(10) 0.8360(9) 0.6076(8) 0.036(6) Uiso 1 1 d G
C20 C 0.3664(11) 0.8399(9) 0.5646(6) 0.038(6) Uiso 1 1 d G
H20A H 0.3795 0.8763 0.5208 0.046 Uiso 1 1 calc R
C21 C 0.4397(9) 0.7906(10) 0.5857(8) 0.049(7) Uiso 1 1 d G
H21A H 0.5028 0.7933 0.5563 0.059 Uiso 1 1 calc R
C22 C 0.4205(11) 0.7374(10) 0.6498(8) 0.043(7) Uiso 1 1 d G
H22A H 0.4706 0.7037 0.6642 0.052 Uiso 1 1 calc R
C23 C 0.3281(12) 0.7334(9) 0.6928(7) 0.052(8) Uiso 1 1 d G
H23A H 0.3151 0.6970 0.7366 0.062 Uiso 1 1 calc R
C24 C 0.2549(10) 0.7827(10) 0.6717(8) 0.047(7) Uiso 1 1 d G
H24A H 0.1917 0.7800 0.7011 0.057 Uiso 1 1 calc R
O1T O 0.3025(12) 0.4921(11) 0.3109(9) 0.042(4) Uiso 1 1 d .
O2T O 0.1332(12) 0.9852(10) 0.7826(8) 0.040(4) Uiso 1 1 d .
O3T O -0.0517(12) 1.1939(10) 0.3659(8) 0.039(4) Uiso 1 1 d .
O3A O -0.1022(13) 1.3414(11) 0.3705(9) 0.043(4) Uiso 1 1 d .
O4A O 0.7984(12) 0.7897(10) -0.1213(8) 0.040(4) Uiso 1 1 d .
O4T O 0.6850(11) 0.6718(9) -0.1308(8) 0.031(4) Uiso 1 1 d .
O5T O 0.4025(12) 1.1121(10) 0.5420(8) 0.040(4) Uiso 1 1 d .
O6T O 0.6470(13) 0.4402(11) 0.2862(9) 0.046(5) Uiso 1 1 d .
O7T O -0.3306(12) 1.2298(10) 0.5755(8) 0.037(4) Uiso 1 1 d .
O8T O 0.9092(12) 0.5949(10) 0.0487(8) 0.040(4) Uiso 1 1 d .
O9T O 0.1729(11) 0.7148(9) 0.1080(8) 0.032(4) Uiso 1 1 d .
O10T O 0.1838(11) 1.1611(10) 0.3556(8) 0.034(4) Uiso 1 1 d .
O10A O 0.2963(13) 1.2838(11) 0.3535(9) 0.044(5) Uiso 1 1 d .
O1S1 O 0.2729(11) 1.0025(10) 0.5418(8) 0.033(4) Uiso 1 1 d .
O11T O 0.0135(13) 1.2282(11) 0.7917(9) 0.045(5) Uiso 1 1 d .
O1G1 O 0.5520(11) 0.6789(9) -0.0052(8) 0.030(4) Uiso 1 1 d .
O1S2 O 0.7748(11) 0.4907(10) 0.0415(8) 0.032(4) Uiso 1 1 d .
O12T O 0.7969(14) 0.8291(12) 0.0927(10) 0.054(5) Uiso 1 1 d .
O1G2 O 0.0502(12) 1.1819(10) 0.4736(8) 0.037(4) Uiso 1 1 d .
O1S3 O -0.2641(12) 1.0864(10) 0.5656(8) 0.036(4) Uiso 1 1 d .
O13T O 0.3987(14) 0.8966(12) 0.1195(9) 0.052(5) Uiso 1 1 d .
O14T O 0.5311(12) 0.6762(10) 0.3238(8) 0.040(4) Uiso 1 1 d .
O1S4 O 0.2429(11) 0.5798(10) 0.0794(8) 0.034(4) Uiso 1 1 d .
O15T O -0.2103(12) 1.0326(10) 0.7988(8) 0.035(4) Uiso 1 1 d .
O16T O 0.2856(13) 1.3607(11) 0.5516(9) 0.046(5) Uiso 1 1 d .
O16 O 0.4850(12) 0.4842(10) 0.2242(8) 0.038(4) Uiso 1 1 d .
O17T O -0.1130(12) 1.4204(10) 0.5666(8) 0.040(4) Uiso 1 1 d .
O18T O 0.4014(12) 0.8510(10) -0.0904(8) 0.039(4) Uiso 1 1 d .
O18A O 0.4492(12) 0.7086(10) -0.1120(8) 0.040(4) Uiso 1 1 d .
O19 O 0.2571(11) 0.6052(10) 0.2018(8) 0.034(4) Uiso 1 1 d .
O2S1 O 0.1279(11) 0.9341(9) 0.6702(7) 0.027(4) Uiso 1 1 d .
O2G1 O 0.4140(11) 0.5955(9) 0.1167(8) 0.030(4) Uiso 1 1 d .
O2S2 O 0.6335(11) 0.4083(10) 0.1668(8) 0.033(4) Uiso 1 1 d .
O2G2 O 0.0458(11) 1.2297(9) 0.5931(8) 0.032(4) Uiso 1 1 d .
O2S3 O -0.1953(11) 0.9857(9) 0.6822(8) 0.031(4) Uiso 1 1 d .
O2S4 O 0.3127(12) 0.4631(10) 0.1878(8) 0.038(4) Uiso 1 1 d .
O25 O 0.2483(12) 1.0550(10) 0.6576(9) 0.041(4) Uiso 1 1 d .
O3G1 O 0.5508(11) 0.7044(9) 0.1229(7) 0.028(4) Uiso 1 1 d .
O3G2 O 0.1130(10) 1.0806(9) 0.5913(7) 0.025(3) Uiso 1 1 d .
O37 O -0.1501(11) 1.2129(9) 0.4873(8) 0.032(4) Uiso 1 1 d .
O4G1 O 0.6215(11) 0.5627(9) 0.1012(7) 0.027(4) Uiso 1 1 d .
O4G2 O -0.0915(11) 1.1128(9) 0.6005(7) 0.028(4) Uiso 1 1 d .
O48 O 0.7535(11) 0.6463(9) -0.0168(8) 0.032(4) Uiso 1 1 d .
O68 O 0.7608(11) 0.5222(9) 0.1634(8) 0.030(4) Uiso 1 1 d .
O106 O 0.1889(12) 1.2923(10) 0.4761(8) 0.038(4) Uiso 1 1 d .
O114 O 0.4251(12) 0.6199(10) 0.2439(8) 0.035(4) Uiso 1 1 d .
O115 O -0.0875(11) 1.1567(10) 0.7207(8) 0.033(4) Uiso 1 1 d .
O116 O 0.1430(12) 1.2773(10) 0.6655(8) 0.039(4) Uiso 1 1 d .
O117 O -0.0467(11) 1.3085(10) 0.6727(8) 0.033(4) Uiso 1 1 d .
O123 O 0.5939(13) 0.8477(11) 0.1024(9) 0.047(5) Uiso 1 1 d .
O124 O 0.6585(13) 0.7385(11) 0.1983(9) 0.045(5) Uiso 1 1 d .
O134 O 0.4643(12) 0.7713(10) 0.2128(8) 0.039(4) Uiso 1 1 d .
O138 O 0.4754(13) 0.8171(11) 0.0221(9) 0.043(4) Uiso 1 1 d .
O167 O 0.0852(12) 1.3712(10) 0.5570(8) 0.038(4) Uiso 1 1 d .
O211 O 0.0975(11) 1.1295(9) 0.7121(8) 0.031(4) Uiso 1 1 d .
O215 O -0.0246(11) 1.0165(10) 0.7154(8) 0.033(4) Uiso 1 1 d .
O310 O 0.0927(12) 1.2962(10) 0.3708(8) 0.037(4) Uiso 1 1 d .
O317 O -0.0255(11) 1.3262(9) 0.4831(8) 0.031(4) Uiso 1 1 d .
O412 O 0.6944(12) 0.7806(10) 0.0063(8) 0.034(4) Uiso 1 1 d .
O418 O 0.5948(12) 0.7993(10) -0.0972(8) 0.035(4) Uiso 1 1 d .
O510 O 0.2486(11) 1.1523(9) 0.4702(7) 0.028(4) Uiso 1 1 d .
O516 O 0.2450(12) 1.2012(10) 0.5814(8) 0.036(4) Uiso 1 1 d .
O614 O 0.6063(12) 0.5912(10) 0.2309(8) 0.036(4) Uiso 1 1 d .
O715 O -0.2491(11) 1.1326(10) 0.6779(8) 0.032(4) Uiso 1 1 d .
O717 O -0.1539(11) 1.2620(9) 0.5960(8) 0.029(4) Uiso 1 1 d .
O812 O 0.7546(11) 0.6753(10) 0.1020(8) 0.032(4) Uiso 1 1 d .
O913 O 0.3522(11) 0.7416(10) 0.1315(8) 0.033(4) Uiso 1 1 d .
O918 O 0.3537(11) 0.7114(9) 0.0143(8) 0.030(4) Uiso 1 1 d .
O1W O 0.9192(15) 0.8484(12) -0.2538(10) 0.061(6) Uiso 1 1 d .
O2W O -0.2580(16) 1.2741(13) 0.7248(11) 0.069(6) Uiso 1 1 d .
O3W O -0.1177(16) 1.5523(14) 0.6094(12) 0.072(6) Uiso 1 1 d .
O4W O -0.3180(17) 1.3836(14) 0.5964(12) 0.075(7) Uiso 1 1 d .
O5W O 0.0641(17) 0.5657(14) 0.2690(12) 0.076(7) Uiso 1 1 d .
O6W O 0.1860(18) 1.3621(15) 0.7504(13) 0.086(8) Uiso 1 1 d .
O7W O 0.5692(19) 0.6795(16) -0.2276(14) 0.059(7) Uiso 0.75 1 d P
O8W O 0.183(2) 0.8673(18) 0.1170(14) 0.025(7) Uiso 0.50 1 d P
O9W O 0.693(2) 0.8285(18) 0.2788(15) 0.028(7) Uiso 0.50 1 d P
O10W O -0.3101(18) 1.3677(15) 0.4289(13) 0.085(7) Uiso 1 1 d .
O11W O 0.119(2) 1.5103(17) 0.5870(14) 0.097(9) Uiso 1 1 d .
O12W O -0.114(2) 1.4883(19) 0.2725(15) 0.030(7) Uiso 0.50 1 d P
O13W O 0.864(2) 0.9018(17) -0.0651(14) 0.065(8) Uiso 0.75 1 d P
O14W O 0.034(3) 1.303(2) 0.8843(19) 0.051(10) Uiso 0.50 1 d P
O15W O 0.488(3) 1.160(2) 0.629(2) 0.055(10) Uiso 0.50 1 d P
O16W O 0.396(3) 1.372(3) 0.418(2) 0.067(12) Uiso 0.50 1 d P
O17W O -0.468(3) 1.487(3) 0.608(2) 0.068(12) Uiso 0.50 1 d P
O18W O 0.988(3) 1.036(3) -0.115(2) 0.069(12) Uiso 0.50 1 d P
O19W O -0.447(3) 1.084(2) 0.742(2) 0.060(11) Uiso 0.50 1 d P
O20W O -0.659(3) 1.469(3) 0.613(2) 0.064(12) Uiso 0.50 1 d P
O21W O -0.491(4) 1.345(3) 0.525(2) 0.082(15) Uiso 0.50 1 d P
O22W O 0.212(3) 0.886(3) -0.028(2) 0.068(12) Uiso 0.50 1 d P
O23W O 0.360(4) 1.059(3) 0.062(3) 0.101(18) Uiso 0.50 1 d P

loop_
_atom_site_aniso_label
_atom_site_aniso_U_11
_atom_site_aniso_U_22
_atom_site_aniso_U_33
_atom_site_aniso_U_23
_atom_site_aniso_U_13
_atom_site_aniso_U_12
Ge1 0.0249(13) 0.0309(15) 0.0214(12) -0.0094(11) -0.0047(10) -0.0006(11)
Ge2 0.0262(13) 0.0203(14) 0.0224(12) -0.0086(10) -0.0028(10) 0.0014(10)
Sb1 0.0350(9) 0.0355(11) 0.0278(8) -0.0108(8) -0.0061(7) 0.0062(8)
Sb2 0.0338(9) 0.0394(11) 0.0254(8) -0.0095(8) -0.0059(7) 0.0041(8)
Sb3 0.0366(9) 0.0387(11) 0.0285(9) -0.0127(8) -0.0025(7) 0.0005(8)
Sb4 0.0333(9) 0.0454(12) 0.0276(9) -0.0129(8) -0.0048(7) -0.0003(8)
W1 0.0302(5) 0.0432(7) 0.0254(5) -0.0128(5) -0.0026(4) -0.0011(5)
W2 0.0349(6) 0.0344(6) 0.0256(5) -0.0126(5) -0.0066(4) 0.0045(5)
W3 0.0369(6) 0.0286(6) 0.0296(5) -0.0098(5) -0.0049(4) 0.0042(5)
W4 0.0333(6) 0.0358(7) 0.0287(5) -0.0103(5) -0.0005(4) -0.0012(5)
W5 0.0303(5) 0.0351(6) 0.0307(5) -0.0138(5) -0.0044(4) 0.0028(5)
W6 0.0319(6) 0.0414(7) 0.0244(5) -0.0117(5) -0.0059(4) 0.0018(5)
W7 0.0298(5) 0.0288(6) 0.0313(5) -0.0124(5) -0.0049(4) 0.0045(4)
W8 0.0276(5) 0.0413(7) 0.0285(5) -0.0133(5) -0.0034(4) -0.0014(5)
W9 0.0301(5) 0.0396(7) 0.0306(5) -0.0149(5) -0.0038(4) 0.0033(5)
W10 0.0359(6) 0.0273(6) 0.0288(5) -0.0098(5) 0.0006(4) 0.0010(5)
W11 0.0349(6) 0.0365(7) 0.0328(5) -0.0196(5) -0.0051(4) 0.0038(5)
W12 0.0374(6) 0.0416(7) 0.0356(6) -0.0186(5) -0.0022(5) -0.0056(5)
W13 0.0408(6) 0.0381(7) 0.0374(6) -0.0181(5) -0.0010(5) 0.0005(5)
W14 0.0357(6) 0.0479(7) 0.0319(6) -0.0218(5) -0.0041(4) -0.0014(5)
W15 0.0334(6) 0.0345(6) 0.0264(5) -0.0137(5) -0.0022(4) 0.0029(5)
W16 0.0345(6) 0.0346(7) 0.0382(6) -0.0176(5) -0.0039(5) 0.0001(5)
W17 0.0366(6) 0.0277(6) 0.0363(6) -0.0155(5) -0.0030(4) 0.0019(5)
W18 0.0367(6) 0.0389(7) 0.0302(5) -0.0098(5) -0.0027(4) 0.0035(5)

loop_
_atom_type_symbol
_atom_type_description
_atom_type_scat_dispersion_real
_atom_type_scat_dispersion_imag
_atom_type_scat_source
C C 0.0033 0.0016 'International Tables Vol C Tables 4.2.6.8 and 6.1.1.4'
H H 0.0000 0.0000 'International Tables Vol C Tables 4.2.6.8 and 6.1.1.4'
N N 0.0061 0.0033 'International Tables Vol C Tables 4.2.6.8 and 6.1.1.4'
O O 0.0106 0.0060 'International Tables Vol C Tables 4.2.6.8 and 6.1.1.4'
Ge Ge 0.1547 1.8001 'International Tables Vol C Tables 4.2.6.8 and 6.1.1.4'
Sb Sb -0.5866 1.5461 'International Tables Vol C Tables 4.2.6.8 and 6.1.1.4'
W W -0.8490 6.8722 'International Tables Vol C Tables 4.2.6.8 and 6.1.1.4'

loop_
_geom_angle_atom_site_label_1
_geom_angle_atom_site_label_2
_geom_angle_atom_site_label_3
_geom_angle
_geom_angle_site_symmetry_3
O1G1 Ge1 O4G1 114.1(7) .
O1G1 Ge1 O2G1 112.5(7) .
O4G1 Ge1 O2G1 111.7(7) .
O1G1 Ge1 O3G1 106.3(7) .
O4G1 Ge1 O3G1 106.1(7) .
O2G1 Ge1 O3G1 105.3(7) .
O3G2 Ge2 O4G2 110.9(7) .
O3G2 Ge2 O1G2 113.3(7) .
O4G2 Ge2 O1G2 113.9(7) .
O3G2 Ge2 O2G2 106.0(7) .
O4G2 Ge2 O2G2 106.5(7) .
O1G2 Ge2 O2G2 105.5(8) .
O2S1 Sb1 C19 90.9(6) .
O2S1 Sb1 O1S1 90.3(6) .
C19 Sb1 O1S1 85.5(6) .
O2S1 Sb1 O3T 83.3(6) 2_576
C19 Sb1 O3T 85.9(6) 2_576
O1S1 Sb1 O3T 169.2(6) 2_576
O2S2 Sb2 C1 92.5(6) .
O2S2 Sb2 O1S2 90.3(6) .
C1 Sb2 O1S2 89.1(6) .
O2S2 Sb2 O18A 85.8(6) 2_665
C1 Sb2 O18A 84.7(6) 2_665
O1S2 Sb2 O18A 172.6(6) 2_665
O2S3 Sb3 C13 88.3(6) .
O2S3 Sb3 O1S3 87.8(6) .
C13 Sb3 O1S3 85.5(6) .
O2S3 Sb3 O10T 85.8(6) 2_576
C13 Sb3 O10T 85.5(6) 2_576
O1S3 Sb3 O10T 169.1(6) 2_576
O2S4 Sb4 C7 91.8(6) .
O2S4 Sb4 O1S4 90.1(6) .
C7 Sb4 O1S4 86.6(6) .
O2S4 Sb4 O4T 85.2(6) 2_665
C7 Sb4 O4T 83.5(6) 2_665
O1S4 Sb4 O4T 168.9(6) 2_665
O1T W1 O2S4 97.8(8) .
O1T W1 O16 101.0(8) .
O2S4 W1 O16 92.2(7) .
O1T W1 O19 97.2(7) .
O2S4 W1 O19 90.0(7) .
O16 W1 O19 161.2(7) .
O1T W1 O114 96.7(8) .
O2S4 W1 O114 165.5(7) .
O16 W1 O114 86.5(7) .
O19 W1 O114 86.8(7) .
O1T W1 O2G1 171.0(7) .
O2S4 W1 O2G1 81.5(7) .
O16 W1 O2G1 88.0(6) .
O19 W1 O2G1 73.8(6) .
O114 W1 O2G1 84.0(6) .
O2T W2 O2S1 99.4(7) .
O2T W2 O25 99.2(8) .
O2S1 W2 O25 92.3(7) .
O2T W2 O215 100.2(7) .
O2S1 W2 O215 89.9(7) .
O25 W2 O215 159.8(7) .
O2T W2 O211 94.0(7) .
O2S1 W2 O211 166.5(6) .
O25 W2 O211 87.5(7) .
O215 W2 O211 85.8(7) .
O2T W2 O3G2 173.9(7) .
O2S1 W2 O3G2 82.6(6) .
O25 W2 O3G2 74.9(6) .
O215 W2 O3G2 85.5(6) .
O211 W2 O3G2 84.3(6) .
O3A W3 O3T 100.4(8) .
O3A W3 O37 101.3(7) .
O3T W3 O37 92.5(7) .
O3A W3 O310 98.5(8) .
O3T W3 O310 95.8(7) .
O37 W3 O310 156.9(7) .
O3A W3 O317 89.3(7) .
O3T W3 O317 170.1(7) .
O37 W3 O317 83.8(6) .
O310 W3 O317 84.4(6) .
O3A W3 O1G2 168.3(8) .
O3T W3 O1G2 89.3(7) .
O37 W3 O1G2 84.7(6) .
O310 W3 O1G2 73.8(7) .
O317 W3 O1G2 81.3(6) .
O4A W4 O4T 100.8(8) .
O4A W4 O418 98.8(8) .
O4T W4 O418 96.1(7) .
O4A W4 O48 102.6(7) .
O4T W4 O48 90.8(7) .
O418 W4 O48 155.9(7) .
O4A W4 O412 88.6(7) .
O4T W4 O412 169.7(7) .
O418 W4 O412 86.5(6) .
O48 W4 O412 82.9(6) .
O4A W4 O1G1 166.7(7) .
O4T W4 O1G1 90.1(6) .
O418 W4 O1G1 72.3(6) .
O48 W4 O1G1 84.7(6) .
O412 W4 O1G1 81.2(6) .
O5T W5 O1S1 98.6(8) .
O5T W5 O510 101.7(7) .
O1S1 W5 O510 94.1(7) .
O5T W5 O25 99.6(7) .
O1S1 W5 O25 92.3(7) .
O510 W5 O25 156.5(7) .
O5T W5 O516 94.8(7) .
O1S1 W5 O516 166.5(7) .
O510 W5 O516 84.8(6) .
O25 W5 O516 83.7(7) .
O5T W5 O3G2 172.4(7) .
O1S1 W5 O3G2 84.2(6) .
O510 W5 O3G2 85.1(6) .
O25 W5 O3G2 73.1(6) .
O516 W5 O3G2 82.4(6) .
O6T W6 O2S2 98.0(8) .
O6T W6 O68 99.2(8) .
O2S2 W6 O68 91.4(7) .
O6T W6 O16 100.3(8) .
O2S2 W6 O16 88.2(7) .
O68 W6 O16 160.4(7) .
O6T W6 O614 95.9(8) .
O2S2 W6 O614 165.4(7) .
O68 W6 O614 90.8(7) .
O16 W6 O614 84.9(7) .
O6T W6 O4G1 173.6(7) .
O2S2 W6 O4G1 82.7(6) .
O68 W6 O4G1 74.5(6) .
O16 W6 O4G1 86.1(6) .
O614 W6 O4G1 83.9(6) .
O7T W7 O1S3 101.3(8) .
O7T W7 O37 101.8(7) .
O1S3 W7 O37 93.8(7) .
O7T W7 O715 98.0(7) .
O1S3 W7 O715 92.4(7) .
O37 W7 O715 157.6(6) .
O7T W7 O717 91.6(7) .
O1S3 W7 O717 167.1(7) .
O37 W7 O717 83.9(7) .
O715 W7 O717 85.3(6) .
O7T W7 O4G2 170.1(7) .
O1S3 W7 O4G2 85.0(6) .
O37 W7 O4G2 85.3(6) .
O715 W7 O4G2 73.8(6) .
O717 W7 O4G2 82.2(6) .
O8T W8 O1S2 99.8(8) .
O8T W8 O48 99.5(7) .
O1S2 W8 O48 94.8(7) .
O8T W8 O68 99.5(7) .
O1S2 W8 O68 90.4(7) .
O48 W8 O68 159.1(6) .
O8T W8 O812 93.7(7) .
O1S2 W8 O812 166.3(7) .
O48 W8 O812 84.7(6) .
O68 W8 O812 85.6(6) .
O8T W8 O4G1 173.2(7) .
O1S2 W8 O4G1 83.7(6) .
O48 W8 O4G1 85.9(6) .
O68 W8 O4G1 74.6(6) .
O812 W8 O4G1 82.7(6) .
O9T W9 O1S4 100.7(7) .
O9T W9 O918 101.9(7) .
O1S4 W9 O918 93.2(7) .
O9T W9 O19 97.7(7) .
O1S4 W9 O19 92.6(7) .
O918 W9 O19 158.2(6) .
O9T W9 O913 92.6(7) .
O1S4 W9 O913 166.7(7) .
O918 W9 O913 83.6(7) .
O19 W9 O913 85.9(7) .
O9T W9 O2G1 171.5(6) .
O1S4 W9 O2G1 83.5(6) .
O918 W9 O2G1 85.1(6) .
O19 W9 O2G1 74.6(6) .
O913 W9 O2G1 83.4(6) .
O10A W10 O10T 100.3(8) .
O10A W10 O510 103.0(7) .
O10T W10 O510 91.3(7) .
O10A W10 O310 98.6(8) .
O10T W10 O310 94.6(7) .
O510 W10 O310 156.2(7) .
O10A W10 O106 89.8(8) .
O10T W10 O106 169.2(7) .
O510 W10 O106 82.8(7) .
O310 W10 O106 87.4(7) .
O10A W10 O1G2 168.7(7) .
O10T W10 O1G2 88.5(7) .
O510 W10 O1G2 83.6(6) .
O310 W10 O1G2 73.6(7) .
O106 W10 O1G2 81.9(6) .
O11T W11 O116 100.3(8) .
O11T W11 O211 101.1(7) .
O116 W11 O211 87.8(7) .
O11T W11 O115 100.3(8) .
O116 W11 O115 159.3(7) .
O211 W11 O115 86.0(7) .
O11T W11 O117 99.8(8) .
O116 W11 O117 89.3(7) .
O211 W11 O117 159.0(7) .
O115 W11 O117 89.5(7) .
O11T W11 O2G2 171.4(7) .
O116 W11 O2G2 73.5(6) .
O211 W11 O2G2 84.8(6) .
O115 W11 O2G2 86.3(6) .
O117 W11 O2G2 74.5(6) .
O12T W12 O412 105.2(8) .
O12T W12 O812 102.3(8) .
O412 W12 O812 90.5(7) .
O12T W12 O123 97.9(8) .
O412 W12 O123 90.9(7) .
O812 W12 O123 158.7(7) .
O12T W12 O124 95.2(8) .
O412 W12 O124 159.6(7) .
O812 W12 O124 86.9(7) .
O123 W12 O124 84.4(7) .
O12T W12 O3G1 165.8(7) .
O412 W12 O3G1 86.4(6) .
O812 W12 O3G1 85.5(6) .
O123 W12 O3G1 73.3(7) .
O124 W12 O3G1 73.2(6) .
O13T W13 O138 103.4(8) .
O13T W13 O913 101.8(8) .
O138 W13 O913 89.5(7) .
O13T W13 O123 98.6(8) .
O138 W13 O123 92.9(8) .
O913 W13 O123 158.4(7) .
O13T W13 O134 96.4(8) .
O138 W13 O134 160.2(7) .
O913 W13 O134 86.6(7) .
O123 W13 O134 83.9(7) .
O13T W13 O3G1 167.3(7) .
O138 W13 O3G1 87.6(7) .
O913 W13 O3G1 84.4(6) .
O123 W13 O3G1 74.2(7) .
O134 W13 O3G1 72.7(6) .
O14T W14 O114 102.7(7) .
O14T W14 O614 100.8(7) .
O114 W14 O614 84.3(7) .
O14T W14 O134 100.6(8) .
O114 W14 O134 89.9(7) .
O614 W14 O134 158.6(7) .
O14T W14 O124 99.1(8) .
O114 W14 O124 157.8(7) .
O614 W14 O124 87.2(7) .
O134 W14 O124 90.6(8) .
O14T W14 O3G1 171.8(7) .
O114 W14 O3G1 84.2(6) .
O614 W14 O3G1 84.2(6) .
O134 W14 O3G1 74.6(6) .
O124 W14 O3G1 74.5(6) .
O15T W15 O2S3 97.9(7) .
O15T W15 O215 101.5(7) .
O2S3 W15 O215 91.8(7) .
O15T W15 O715 98.8(7) .
O2S3 W15 O715 90.2(7) .
O215 W15 O715 159.2(7) .
O15T W15 O115 96.3(7) .
O2S3 W15 O115 165.7(7) .
O215 W15 O115 86.8(7) .
O715 W15 O115 86.3(7) .
O15T W15 O4G2 172.0(6) .
O2S3 W15 O4G2 81.5(6) .
O215 W15 O4G2 86.6(6) .
O715 W15 O4G2 73.2(6) .
O115 W15 O4G2 84.2(6) .
O16T W16 O106 103.4(8) .
O16T W16 O516 103.9(8) .
O106 W16 O516 90.8(7) .
O16T W16 O167 97.6(8) .
O106 W16 O167 89.4(7) .
O516 W16 O167 157.8(7) .
O16T W16 O116 97.9(8) .
O106 W16 O116 158.6(7) .
O516 W16 O116 86.6(7) .
O167 W16 O116 85.2(7) .
O16T W16 O2G2 166.8(7) .
O106 W16 O2G2 85.8(7) .
O516 W16 O2G2 85.1(7) .
O167 W16 O2G2 72.8(7) .
O116 W16 O2G2 72.7(6) .
O17T W17 O317 103.4(7) .
O17T W17 O717 101.2(7) .
O317 W17 O717 90.8(7) .
O17T W17 O167 100.6(8) .
O317 W17 O167 89.8(7) .
O717 W17 O167 157.4(7) .
O17T W17 O117 97.0(7) .
O317 W17 O117 159.5(7) .
O717 W17 O117 87.0(6) .
O167 W17 O117 84.6(7) .
O17T W17 O2G2 168.1(7) .
O317 W17 O2G2 86.4(6) .
O717 W17 O2G2 85.3(6) .
O167 W17 O2G2 72.2(7) .
O117 W17 O2G2 73.2(6) .
O18T W18 O18A 102.4(8) .
O18T W18 O918 101.7(7) .
O18A W18 O918 92.8(7) .
O18T W18 O418 99.3(7) .
O18A W18 O418 95.0(7) .
O918 W18 O418 155.5(6) .
O18T W18 O138 87.4(7) .
O18A W18 O138 169.8(7) .
O918 W18 O138 82.2(7) .
O418 W18 O138 86.2(7) .
O18T W18 O1G1 167.0(7) .
O18A W18 O1G1 88.8(7) .
O918 W18 O1G1 84.3(6) .
O418 W18 O1G1 72.6(6) .
O138 W18 O1G1 81.9(6) .
C2 C1 C6 120.0 .
C2 C1 Sb2 118.2(8) .
C6 C1 Sb2 121.8(8) .
C1 C2 C3 120.0 .
C4 C3 C2 120.0 .
C5 C4 C3 120.0 .
C4 C5 C6 120.0 .
C5 C6 C1 120.0 .
C8 C7 C12 120.0 .
C8 C7 Sb4 119.2(8) .
C12 C7 Sb4 120.2(8) .
C9 C8 C7 120.0 .
C8 C9 C10 120.0 .
C9 C10 C11 120.0 .
C12 C11 C10 120.0 .
C11 C12 C7 120.0 .
C14 C13 C18 120.0 .
C14 C13 Sb3 120.0(8) .
C18 C13 Sb3 119.9(9) .
C13 C14 C15 120.0 .
C14 C15 C16 120.0 .
C17 C16 C15 120.0 .
C16 C17 C18 120.0 .
C17 C18 C13 120.0 .
C20 C19 C24 120.0 .
C20 C19 Sb1 121.5(8) .
C24 C19 Sb1 118.5(8) .
C21 C20 C19 120.0 .
C20 C21 C22 120.0 .
C23 C22 C21 120.0 .
C22 C23 C24 120.0 .
C23 C24 C19 120.0 .
W3 O3T Sb1 115.8(8) 2_576
W4 O4T Sb4 118.9(7) 2_665
W10 O10T Sb3 116.6(7) 2_576
W5 O1S1 Sb1 130.8(8) .
Ge1 O1G1 W18 127.5(8) .
Ge1 O1G1 W4 125.4(8) .
W18 O1G1 W4 95.7(6) .
W8 O1S2 Sb2 132.6(8) .
Ge2 O1G2 W3 125.7(8) .
Ge2 O1G2 W10 125.8(8) .
W3 O1G2 W10 95.9(6) .
W7 O1S3 Sb3 132.1(8) .
W9 O1S4 Sb4 132.8(8) .
W1 O16 W6 150.0(10) .
W18 O18A Sb2 118.3(8) 2_665
W9 O19 W1 114.8(8) .
W2 O2S1 Sb1 134.9(8) .
Ge1 O2G1 W9 124.6(8) .
Ge1 O2G1 W1 123.9(8) .
W9 O2G1 W1 96.5(6) .
W6 O2S2 Sb2 134.4(9) .
Ge2 O2G2 W16 122.3(8) .
Ge2 O2G2 W17 120.2(8) .
W16 O2G2 W17 96.0(6) .
Ge2 O2G2 W11 121.6(8) .
W16 O2G2 W11 95.2(6) .
W17 O2G2 W11 94.9(6) .
W15 O2S3 Sb3 139.5(9) .
W1 O2S4 Sb4 137.4(10) .
W2 O25 W5 117.0(8) .
Ge1 O3G1 W13 121.6(7) .
Ge1 O3G1 W14 124.0(8) .
W13 O3G1 W14 94.9(5) .
Ge1 O3G1 W12 119.8(7) .
W13 O3G1 W12 94.7(6) .
W14 O3G1 W12 94.7(5) .
Ge2 O3G2 W5 124.0(8) .
Ge2 O3G2 W2 126.0(7) .
W5 O3G2 W2 94.5(5) .
W7 O37 W3 157.8(9) .
Ge1 O4G1 W8 125.0(8) .
Ge1 O4G1 W6 125.2(7) .
W8 O4G1 W6 94.9(5) .
Ge2 O4G2 W7 124.5(8) .
Ge2 O4G2 W15 125.3(8) .
W7 O4G2 W15 96.2(6) .
W4 O48 W8 157.3(9) .
W6 O68 W8 115.9(7) .
W16 O106 W10 150.6(10) .
W14 O114 W1 153.1(9) .
W11 O115 W15 151.7(9) .
W11 O116 W16 118.6(8) .
W11 O117 W17 117.4(8) .
W13 O123 W12 116.8(10) .
W14 O124 W12 117.6(9) .
W14 O134 W13 117.8(8) .
W13 O138 W18 149.9(10) .
W16 O167 W17 118.6(9) .
W11 O211 W2 152.5(9) .
W15 O215 W2 150.7(10) .
W10 O310 W3 116.1(9) .
W17 O317 W3 148.2(9) .
W12 O412 W4 149.8(10) .
W4 O418 W18 118.6(9) .
W5 O510 W10 157.8(9) .
W16 O516 W5 149.0(9) .
W14 O614 W6 154.7(9) .
W7 O715 W15 116.3(8) .
W17 O717 W7 150.8(8) .
W12 O812 W8 149.5(9) .
W13 O913 W9 149.9(9) .
W18 O918 W9 158.6(9) .

loop_
_geom_bond_atom_site_label_1
_geom_bond_atom_site_label_2
_geom_bond_distance
_geom_bond_site_symmetry_2
Ge1 O1G1 1.728(15) .
Ge1 O4G1 1.734(15) .
Ge1 O2G1 1.757(15) .
Ge1 O3G1 1.779(15) .
Ge2 O3G2 1.729(14) .
Ge2 O4G2 1.739(15) .
Ge2 O1G2 1.746(16) .
Ge2 O2G2 1.793(16) .
Sb1 O2S1 2.004(14) .
Sb1 C19 2.151(12) .
Sb1 O1S1 2.170(17) .
Sb1 O3T 2.332(18) 2_576
Sb2 O2S2 2.002(15) .
Sb2 C1 2.157(12) .
Sb2 O1S2 2.163(16) .
Sb2 O18A 2.380(18) 2_665
Sb3 O2S3 1.993(15) .
Sb3 C13 2.153(13) .
Sb3 O1S3 2.213(17) .
Sb3 O10T 2.299(17) 2_576
Sb4 O2S4 2.000(16) .
Sb4 C7 2.134(12) .
Sb4 O1S4 2.150(16) .
Sb4 O4T 2.353(16) 2_665
W1 O1T 1.723(17) .
W1 O2S4 1.870(17) .
W1 O16 1.906(16) .
W1 O19 1.964(16) .
W1 O114 1.966(17) .
W1 O2G1 2.234(15) .
W2 O2T 1.709(16) .
W2 O2S1 1.874(15) .
W2 O25 1.875(17) .
W2 O215 1.936(16) .
W2 O211 1.971(16) .
W2 O3G2 2.234(14) .
W3 O3A 1.744(17) .
W3 O3T 1.816(17) .
W3 O37 1.919(16) .
W3 O310 1.950(17) .
W3 O317 2.091(16) .
W3 O1G2 2.209(16) .
W4 O4A 1.759(17) .
W4 O4T 1.808(16) .
W4 O418 1.894(16) .
W4 O48 1.916(15) .
W4 O412 2.084(16) .
W4 O1G1 2.245(15) .
W5 O5T 1.728(17) .
W5 O1S1 1.842(17) .
W5 O510 1.910(15) .
W5 O25 1.974(17) .
W5 O516 2.040(17) .
W5 O3G2 2.234(14) .
W6 O6T 1.708(18) .
W6 O2S2 1.900(16) .
W6 O68 1.901(15) .
W6 O16 1.948(16) .
W6 O614 1.966(17) .
W6 O4G1 2.253(15) .
W7 O7T 1.734(16) .
W7 O1S3 1.822(17) .
W7 O37 1.914(15) .
W7 O715 1.944(15) .
W7 O717 2.001(16) .
W7 O4G2 2.206(15) .
W8 O8T 1.742(17) .
W8 O1S2 1.834(16) .
W8 O48 1.916(15) .
W8 O68 1.966(15) .
W8 O812 2.019(16) .
W8 O4G1 2.196(15) .
W9 O9T 1.737(15) .
W9 O1S4 1.826(17) .
W9 O918 1.918(15) .
W9 O19 1.961(16) .
W9 O913 2.010(16) .
W9 O2G1 2.200(15) .
W10 O10A 1.733(18) .
W10 O10T 1.817(16) .
W10 O510 1.924(15) .
W10 O310 1.936(16) .
W10 O106 2.073(17) .
W10 O1G2 2.232(17) .
W11 O11T 1.734(17) .
W11 O116 1.882(17) .
W11 O211 1.886(16) .
W11 O115 1.893(16) .
W11 O117 1.900(16) .
W11 O2G2 2.309(15) .
W12 O12T 1.73(2) .
W12 O412 1.824(16) .
W12 O812 1.845(16) .
W12 O123 1.976(18) .
W12 O124 2.003(17) .
W12 O3G1 2.288(15) .
W13 O13T 1.737(19) .
W13 O138 1.813(17) .
W13 O913 1.879(16) .
W13 O123 1.956(18) .
W13 O134 2.026(16) .
W13 O3G1 2.265(15) .
W14 O14T 1.727(16) .
W14 O114 1.881(17) .
W14 O614 1.882(17) .
W14 O134 1.888(17) .
W14 O124 1.929(18) .
W14 O3G1 2.287(14) .
W15 O15T 1.747(16) .
W15 O2S3 1.867(16) .
W15 O215 1.915(15) .
W15 O715 1.944(15) .
W15 O115 1.956(17) .
W15 O4G2 2.232(15) .
W16 O16T 1.732(19) .
W16 O106 1.821(16) .
W16 O516 1.834(17) .
W16 O167 1.937(16) .
W16 O116 2.020(16) .
W16 O2G2 2.237(16) .
W17 O17T 1.750(17) .
W17 O317 1.824(15) .
W17 O717 1.861(16) .
W17 O167 1.946(17) .
W17 O117 2.039(15) .
W17 O2G2 2.258(16) .
W18 O18T 1.734(17) .
W18 O18A 1.792(17) .
W18 O918 1.910(15) .
W18 O418 1.937(16) .
W18 O138 2.095(17) .
W18 O1G1 2.197(15) .
C1 C2 1.3900 .
C1 C6 1.3900 .
C2 C3 1.3900 .
C3 C4 1.3900 .
C4 C5 1.3900 .
C5 C6 1.3900 .
C7 C8 1.3900 .
C7 C12 1.3900 .
C8 C9 1.3900 .
C9 C10 1.3900 .
C10 C11 1.3900 .
C11 C12 1.3900 .
C13 C14 1.3900 .
C13 C18 1.3900 .
C14 C15 1.3900 .
C15 C16 1.3900 .
C16 C17 1.3900 .
C17 C18 1.3900 .
C19 C20 1.3900 .
C19 C24 1.3900 .
C20 C21 1.3900 .
C21 C22 1.3900 .
C22 C23 1.3900 .
C23 C24 1.3900 .
O3T Sb1 2.332(18) 2_576
O4T Sb4 2.353(16) 2_665
O10T Sb3 2.299(17) 2_576
O18A Sb2 2.380(18) 2_665
